data_7128567
loop_
_publ_author_name
'Li, Jun'
'Daniliuc, Constantin G.'
'Matern, Jonas'
'Fern\'andez, Gustavo'
'Kehr, Gerald'
'Erker, Gerhard'

_publ_section_title
;
 Multi-component synthesis of dihydro-1,3-azaborinine derived oxindole
 isosteres.
;
_journal_issue 62
_journal_name_full 'Chemical communications (Cambridge, England)'
_journal_page_first 7689
_journal_page_last 7692
_journal_paper_doi 10.1039/d1cc02557k
_journal_volume 57
_journal_year 2021
_chemical_formula_sum 'C31 H24 B F9 N2 O3 S2'
_chemical_formula_weight 718.45
_space_group_crystal_system monoclinic
_space_group_IT_number 14
_space_group_name_Hall '-P 2ybc'
_space_group_name_H-M_alt 'P 1 21/c 1'
_atom_sites_solution_hydrogens geom
_audit_creation_method 'APEX3 v2019.1-0'
_audit_update_record
;
2021-01-12 deposited with the CCDC.	2021-06-28 downloaded from the CCDC.
;
_cell_angle_alpha 90
_cell_angle_beta 101.0680(10)
_cell_angle_gamma 90
_cell_formula_units_Z 8
_cell_length_a 15.1630(3)
_cell_length_b 26.2070(5)
_cell_length_c 15.9881(3)
_cell_measurement_reflns_used 9866
_cell_measurement_temperature 100.(2)
_cell_measurement_theta_max 66.4405
_cell_measurement_theta_min 2.9696
_cell_volume 6235.1(2)
_computing_cell_refinement 'SAINT V8.40A (Bruker Nano, Inc., 2019)'
_computing_data_collection 'APEX3 v2019.1-0 '
_computing_data_reduction 'SAINT V8.40A (Bruker Nano, Inc., 2019)'
_computing_molecular_graphics 'shelXle (C.B. Huebschle, rev 958)'
_computing_structure_refinement 'SHELXL-2018/3 (Sheldrick, 2018)'
_computing_structure_solution 'SHELXT 2014/5 (Sheldrick, 2014)'
_diffrn_ambient_temperature 100.(2)
_diffrn_detector_area_resol_mean 7.3910
_diffrn_measured_fraction_theta_full 0.974
_diffrn_measured_fraction_theta_max 0.974
_diffrn_measurement_device_type 'Bruker D8 Venture PHOTON III Diffractometer'
_diffrn_measurement_method 'phi / omega scans'
_diffrn_radiation_monochromator 'MX mirror'
_diffrn_radiation_type CuK\a
_diffrn_radiation_wavelength 1.54178
_diffrn_reflns_av_R_equivalents 0.0854
_diffrn_reflns_av_unetI/netI 0.0375
_diffrn_reflns_limit_h_max 18
_diffrn_reflns_limit_h_min -18
_diffrn_reflns_limit_k_max 31
_diffrn_reflns_limit_k_min -31
_diffrn_reflns_limit_l_max 19
_diffrn_reflns_limit_l_min -19
_diffrn_reflns_number 103772
_diffrn_reflns_theta_full 66.67
_diffrn_reflns_theta_max 66.67
_diffrn_reflns_theta_min 2.97
_diffrn_source 'Cu Ims'
_diffrn_source_type 'micro focus tube'
_exptl_absorpt_coefficient_mu 2.377
_exptl_absorpt_correction_T_max 0.78
_exptl_absorpt_correction_T_min 0.71
_exptl_absorpt_correction_type multi-scan
_exptl_absorpt_process_details
;

SADABS-2016/2 Bruker AXS area detector scaling and absorption correction.
Krause, L., Herbst-Irmer, R., Sheldrick G.M. & Stalke D.,
J. Appl. Cryst. 48 (2015) 3-10
;
_exptl_crystal_colour yellow
_exptl_crystal_density_diffrn 1.531
_exptl_crystal_density_method 'not measured'
_exptl_crystal_description prism
_exptl_crystal_F_000 2928
_exptl_crystal_size_max 0.177
_exptl_crystal_size_mid 0.135
_exptl_crystal_size_min 0.109
_refine_diff_density_max 0.466
_refine_diff_density_min -0.556
_refine_ls_extinction_method none
_refine_ls_goodness_of_fit_ref 1.012
_refine_ls_hydrogen_treatment constr
_refine_ls_matrix_type full
_refine_ls_number_parameters 1001
_refine_ls_number_reflns 10737
_refine_ls_number_restraints 352
_refine_ls_restrained_S_all 1.015
_refine_ls_R_factor_all 0.0587
_refine_ls_R_factor_gt 0.0413
_refine_ls_shift/su_max 0.001
_refine_ls_shift/su_mean 0.000
_refine_ls_structure_factor_coef Fsqd
_refine_ls_weighting_details 'w=1/[\s^2^(Fo^2^)+(0.0542P)^2^+4.3531P] where P=(Fo^2^+2Fc^2^)/3'
_refine_ls_weighting_scheme calc
_refine_ls_wR_factor_gt 0.1004
_refine_ls_wR_factor_ref 0.1103
_reflns_number_gt 8381
_reflns_number_total 10737
_reflns_threshold_expression 'I > 2\s(I)'
_cod_data_source_file d1cc02557k2.cif
_cod_data_source_block erk9828
_cod_depositor_comments
;
The following automatic conversions were performed:

data item '_exptl_absorpt_correction_type' value 'Multi-Scan' was
changed to 'multi-scan' in accordance with the
/home/data/users/saulius/crontab/automatic-downloads/rss-feeds/RSC/lib/dictionaries/cif_core.dic
dictionary named 'cif_core.dic' version 2.4.2 last updated on
2011-04-26.

Automatic conversion script
Id: cif_fix_values 7556 2019-12-06 15:28:31Z antanas 

 Adding full bibliography for 7128565--7128567.cif.
;
_cod_database_code 7128567

loop_
_space_group_symop_operation_xyz
'x, y, z'
'-x, y+1/2, -z+1/2'
'-x, -y, -z'
'x, -y-1/2, z-1/2'

loop_
_atom_site_type_symbol
_atom_site_label
_atom_site_fract_x
_atom_site_fract_y
_atom_site_fract_z
_atom_site_U_iso_or_equiv
_atom_site_adp_type
_atom_site_calc_flag
_atom_site_refinement_flags_adp
_atom_site_refinement_flags_occupancy
_atom_site_refinement_flags_posn
_atom_site_occupancy
_atom_site_disorder_assembly
_atom_site_disorder_group
S S1A 0.82901(4) 0.33771(2) 0.73512(4) 0.03219(16) Uani d . . . 1.0 . .
B B1A 0.41030(18) 0.29626(10) 0.92136(17) 0.0227(6) Uani d . . . 1.0 . .
N N2A 0.52596(12) 0.34782(7) 0.86646(12) 0.0204(4) Uani d . . . 1.0 . .
N N1A 0.42776(12) 0.39730(7) 0.91390(12) 0.0219(4) Uani d . . . 1.0 . .
O O1A 0.48208(11) 0.47758(6) 0.89371(11) 0.0298(4) Uani d . . . 1.0 . .
O O2A 0.26262(12) 0.41345(7) 0.80637(11) 0.0341(4) Uani d . . . 1.0 . .
O O3A 0.19899(10) 0.43160(6) 0.92048(10) 0.0253(4) Uani d . . . 1.0 . .
C C1A 0.57091(15) 0.30538(9) 0.84706(14) 0.0215(5) Uani d . . . 1.0 . .
C C2A 0.53795(16) 0.25825(9) 0.86404(15) 0.0240(5) Uani d . . . 1.0 . .
H H2A 0.569298 0.228941 0.850493 0.029 Uiso calc U . R 1.0 . .
C C3A 0.46147(15) 0.25041(9) 0.89987(14) 0.0222(5) Uani d . . . 1.0 . .
C C4A 0.45102(15) 0.34604(9) 0.90210(14) 0.0204(5) Uani d . . . 1.0 . .
C C5A 0.55325(15) 0.40047(8) 0.85298(15) 0.0227(5) Uani d . . . 1.0 . .
H H501 0.549976 0.40762 0.79166 0.027 Uiso calc U . R 1.0 . .
H H502 0.615099 0.407255 0.884166 0.027 Uiso calc U . R 1.0 . .
C C6A 0.48583(15) 0.43160(9) 0.88825(15) 0.0233(5) Uani d . . . 1.0 . .
C C11A 0.65172(15) 0.31282(9) 0.81160(15) 0.0240(5) Uani d . . . 1.0 . .
H H11A 0.665917 0.346582 0.797037 0.029 Uiso calc U . R 1.0 . .
C C12A 0.70728(16) 0.27520(9) 0.79819(15) 0.0252(5) Uani d . . . 1.0 . .
H H12A 0.692017 0.241749 0.813359 0.03 Uiso calc U . R 1.0 . .
C C13A 0.78756(16) 0.28006(9) 0.76330(15) 0.0251(5) Uani d . . . 1.0 . .
C C14A 0.84231(16) 0.24003(9) 0.74679(16) 0.0278(5) Uani d . . . 1.0 . .
H H14A 0.832406 0.205241 0.758923 0.033 Uiso calc U . R 1.0 . .
C C15A 0.91433(18) 0.25744(11) 0.70981(17) 0.0352(6) Uani d . . . 1.0 . .
H H15A 0.957687 0.235314 0.693478 0.042 Uiso calc U . R 1.0 . .
C C16A 0.91549(17) 0.30848(11) 0.70000(17) 0.0344(6) Uani d . . . 1.0 . .
H H16A 0.959512 0.326166 0.676205 0.041 Uiso calc U . R 1.0 . .
C C21A 0.43804(15) 0.19706(9) 0.91398(15) 0.0240(5) Uani d U . D 1.0 . .
C C22A 0.3815(10) 0.1775(5) 0.9648(9) 0.041(4) Uani d U P D 0.562(4) A 1
H H22A 0.344322 0.198313 0.99214 0.049 Uiso calc U P R 0.562(4) A 1
C C23A 0.3840(11) 0.1244(4) 0.9721(10) 0.033(3) Uani d U P D 0.562(4) A 1
H H23A 0.351341 0.105693 1.006922 0.039 Uiso calc U P R 0.562(4) A 1
C C24A 0.4382(12) 0.1025(5) 0.9238(9) 0.032(3) Uani d U P D 0.562(4) A 1
H H24A 0.446983 0.066773 0.919534 0.038 Uiso calc U P R 0.562(4) A 1
S S2A 0.4887(2) 0.14779(8) 0.87181(19) 0.0268(5) Uani d U P D 0.562(4) A 1
C C22C 0.4701(10) 0.1532(5) 0.8817(11) 0.050(6) Uani d U P D 0.438(4) A 2
H H22C 0.511539 0.154314 0.844005 0.06 Uiso calc U P R 0.438(4) A 2
C C23C 0.4379(15) 0.1077(6) 0.9079(12) 0.032(3) Uani d U P D 0.438(4) A 2
H H23C 0.454629 0.074971 0.890637 0.038 Uiso calc U P R 0.438(4) A 2
C C24C 0.3790(15) 0.1154(5) 0.9616(13) 0.031(3) Uani d U P D 0.438(4) A 2
H H24C 0.348665 0.089023 0.985425 0.037 Uiso calc U P R 0.438(4) A 2
S S2C 0.3676(3) 0.17918(16) 0.9799(3) 0.0304(8) Uani d U P D 0.438(4) A 2
C C31A 0.31932(15) 0.29278(8) 0.95764(15) 0.0215(5) Uani d . . . 1.0 . .
C C32A 0.31691(16) 0.29673(9) 1.04541(15) 0.0234(5) Uani d . . . 1.0 . .
C C33A 0.23760(17) 0.29486(9) 1.07600(16) 0.0272(5) Uani d . . . 1.0 . .
H H33A 0.238666 0.297883 1.135398 0.033 Uiso calc U . R 1.0 . .
C C34A 0.15629(16) 0.28853(9) 1.01955(16) 0.0263(5) Uani d . . . 1.0 . .
C C35A 0.15532(16) 0.28194(9) 0.93353(16) 0.0256(5) Uani d . . . 1.0 . .
H H35A 0.100233 0.275883 0.895161 0.031 Uiso calc U . R 1.0 . .
C C36A 0.23546(15) 0.28424(8) 0.90358(15) 0.0229(5) Uani d . . . 1.0 . .
C C37A 0.40270(17) 0.30314(9) 1.11018(15) 0.0273(5) Uani d . . . 1.0 . .
C C38A 0.07082(18) 0.28726(10) 1.05225(18) 0.0344(6) Uani d U . D 1.0 . .
F F4A 0.05345(13) 0.24118(7) 1.08061(14) 0.0473(6) Uani d U P D 0.922(5) B 1
F F5A 0.07103(13) 0.31900(9) 1.11685(16) 0.0615(8) Uani d U P D 0.922(5) B 1
F F6A -0.00096(12) 0.29816(10) 0.99203(14) 0.0617(8) Uani d U P D 0.922(5) B 1
F F4C 0.0324(19) 0.3342(7) 1.042(2) 0.076(10) Uani d U P D 0.078(5) B 2
F F5C 0.085(3) 0.2780(18) 1.1358(11) 0.147(19) Uani d U P D 0.078(5) B 2
F F6C 0.0025(19) 0.2572(12) 1.022(2) 0.106(13) Uani d U P D 0.078(5) B 2
C C39A 0.22861(16) 0.27355(9) 0.80949(16) 0.0269(5) Uani d . . . 1.0 . .
C C41A 0.35186(15) 0.41485(9) 0.94855(15) 0.0239(5) Uani d . . . 1.0 . .
H H41A 0.366397 0.448514 0.97582 0.029 Uiso calc U . R 1.0 . .
H H41B 0.341106 0.390707 0.993151 0.029 Uiso calc U . R 1.0 . .
C C42A 0.26672(16) 0.41957(9) 0.88140(15) 0.0237(5) Uani d . . . 1.0 . .
C C43A 0.10809(16) 0.44425(9) 0.87078(16) 0.0280(5) Uani d . . . 1.0 . .
C C44A 0.06632(18) 0.39798(10) 0.82286(19) 0.0374(6) Uani d . . . 1.0 . .
H H44A 0.101836 0.388033 0.780343 0.056 Uiso calc U . R 1.0 . .
H H44B 0.004818 0.406049 0.794192 0.056 Uiso calc U . R 1.0 . .
H H44C 0.065161 0.369772 0.862873 0.056 Uiso calc U . R 1.0 . .
C C45A 0.05836(18) 0.45922(13) 0.94023(19) 0.0445(7) Uani d . . . 1.0 . .
H H45A 0.06013 0.430918 0.980592 0.067 Uiso calc U . R 1.0 . .
H H45B -0.004263 0.467127 0.914978 0.067 Uiso calc U . R 1.0 . .
H H45C 0.086906 0.489325 0.970236 0.067 Uiso calc U . R 1.0 . .
C C46A 0.11442(19) 0.48852(10) 0.81181(19) 0.0382(7) Uani d . . . 1.0 . .
H H46A 0.1482 0.516386 0.844091 0.057 Uiso calc U . R 1.0 . .
H H46B 0.053841 0.500399 0.786671 0.057 Uiso calc U . R 1.0 . .
H H46C 0.145321 0.477523 0.766405 0.057 Uiso calc U . R 1.0 . .
F F1A 0.44150(10) 0.34864(6) 1.10446(10) 0.0402(4) Uani d . . . 1.0 . .
F F2A 0.46542(10) 0.26865(6) 1.10202(10) 0.0433(4) Uani d . . . 1.0 . .
F F3A 0.38980(11) 0.29940(7) 1.18989(9) 0.0471(4) Uani d . . . 1.0 . .
F F7A 0.14717(10) 0.28464(7) 0.76467(10) 0.0444(4) Uani d . . . 1.0 . .
F F8A 0.28689(11) 0.29841(7) 0.77364(9) 0.0472(4) Uani d . . . 1.0 . .
F F9A 0.24140(13) 0.22379(6) 0.79576(10) 0.0487(4) Uani d . . . 1.0 . .
B B1B 0.23747(18) 0.59738(10) 0.52218(16) 0.0226(6) Uani d . . . 1.0 . .
N N2B 0.31699(13) 0.66734(7) 0.45946(12) 0.0214(4) Uani d . . . 1.0 . .
N N1B 0.36458(13) 0.59083(7) 0.42825(12) 0.0229(4) Uani d . . . 1.0 . .
O O1B 0.47359(11) 0.61138(6) 0.35108(11) 0.0297(4) Uani d . . . 1.0 . .
O O2B 0.29976(11) 0.55728(6) 0.26258(10) 0.0287(4) Uani d . . . 1.0 . .
O O3B 0.29025(11) 0.47687(6) 0.31321(10) 0.0254(4) Uani d . . . 1.0 . .
S S1B 0.34788(5) 0.86849(3) 0.41967(5) 0.03849(17) Uani d . . . 1.0 . .
C C1B 0.26749(16) 0.70518(8) 0.48772(14) 0.0221(5) Uani d . . . 1.0 . .
C C2B 0.20320(16) 0.69080(9) 0.53329(15) 0.0240(5) Uani d . . . 1.0 . .
H H2B 0.167986 0.716828 0.552101 0.029 Uiso calc U . R 1.0 . .
C C3B 0.18648(16) 0.64008(9) 0.55366(14) 0.0234(5) Uani d . . . 1.0 . .
C C4B 0.30395(16) 0.61641(8) 0.47039(14) 0.0220(5) Uani d . . . 1.0 . .
C C5B 0.38974(16) 0.67650(9) 0.41241(15) 0.0239(5) Uani d . . . 1.0 . .
H H511 0.440412 0.694917 0.448069 0.029 Uiso calc U . R 1.0 . .
H H512 0.368032 0.696392 0.359843 0.029 Uiso calc U . R 1.0 . .
C C6B 0.41700(16) 0.62352(9) 0.39180(15) 0.0250(5) Uani d . . . 1.0 . .
C C11B 0.28775(16) 0.75798(9) 0.46922(15) 0.0245(5) Uani d . . . 1.0 . .
H H11B 0.338874 0.76392 0.444298 0.029 Uiso calc U . R 1.0 . .
C C12B 0.24000(16) 0.79863(9) 0.48458(15) 0.0260(5) Uani d . . . 1.0 . .
H H12B 0.186679 0.792496 0.505965 0.031 Uiso calc U . R 1.0 . .
C C13B 0.26303(17) 0.85127(9) 0.47126(16) 0.0283(5) Uani d . . . 1.0 . .
C C14B 0.21906(16) 0.89536(8) 0.49994(15) 0.0232(5) Uani d . . . 1.0 . .
H H14B 0.169015 0.894885 0.527715 0.028 Uiso calc U . R 1.0 . .
C C15B 0.26597(19) 0.94039(10) 0.47817(19) 0.0374(7) Uani d . . . 1.0 . .
H H15B 0.250281 0.97387 0.492777 0.045 Uiso calc U . R 1.0 . .
C C16B 0.3332(2) 0.93143(10) 0.43586(18) 0.0385(7) Uani d . . . 1.0 . .
H H16B 0.368434 0.957536 0.41724 0.046 Uiso calc U . R 1.0 . .
C C21B 0.11708(17) 0.63376(9) 0.60653(16) 0.0262(5) Uani d U . D 1.0 . .
C C22B 0.0368(5) 0.6586(3) 0.6005(5) 0.0335(16) Uani d U P D 0.813(4) C 1
H H22B 0.01649 0.68271 0.556767 0.04 Uiso calc U P R 0.813(4) C 1
C C23B -0.0135(6) 0.6465(4) 0.6619(5) 0.0358(15) Uani d U P D 0.813(4) C 1
H H23B -0.070695 0.6606 0.66428 0.043 Uiso calc U P R 0.813(4) C 1
C C24B 0.0301(4) 0.6120(3) 0.7178(4) 0.0342(14) Uani d U P D 0.813(4) C 1
H H24B 0.00707 0.598917 0.764672 0.041 Uiso calc U P R 0.813(4) C 1
S S2B 0.13314(9) 0.59426(5) 0.69417(9) 0.0338(3) Uani d U P D 0.813(4) C 1
C C22D 0.1128(18) 0.6001(10) 0.6716(14) 0.051(8) Uani d U P D 0.187(4) C 2
H H22D 0.149104 0.570339 0.680179 0.061 Uiso calc U P R 0.187(4) C 2
C C23D 0.0531(17) 0.6120(14) 0.7236(17) 0.033(6) Uani d U P D 0.187(4) C 2
H H23D 0.05337 0.599031 0.779139 0.039 Uiso calc U P R 0.187(4) C 2
C C24D -0.007(2) 0.6463(16) 0.6795(18) 0.030(7) Uani d U P D 0.187(4) C 2
H H24D -0.059991 0.656121 0.698592 0.035 Uiso calc U P R 0.187(4) C 2
S S2D 0.0207(7) 0.6706(4) 0.5862(7) 0.049(2) Uani d U P D 0.187(4) C 2
C C31B 0.22166(16) 0.53805(9) 0.53975(14) 0.0224(5) Uani d . . . 1.0 . .
C C32B 0.15320(16) 0.50958(9) 0.48761(15) 0.0232(5) Uani d . . . 1.0 . .
C C33B 0.13997(17) 0.45781(9) 0.49973(15) 0.0262(5) Uani d . . . 1.0 . .
H H33B 0.093495 0.439954 0.462931 0.031 Uiso calc U . R 1.0 . .
C C34B 0.19515(17) 0.43245(9) 0.56597(16) 0.0270(5) Uani d . . . 1.0 . .
C C35B 0.26165(17) 0.45863(9) 0.62004(15) 0.0276(5) Uani d . . . 1.0 . .
H H35B 0.298559 0.441443 0.666207 0.033 Uiso calc U . R 1.0 . .
C C36B 0.27450(17) 0.51041(9) 0.60670(15) 0.0252(5) Uani d . . . 1.0 . .
C C37B 0.09153(16) 0.53527(9) 0.41540(15) 0.0261(5) Uani d . . . 1.0 . .
C C38B 0.18168(19) 0.37608(10) 0.57908(17) 0.0341(6) Uani d . . . 1.0 . .
C C39B 0.35160(18) 0.53443(10) 0.66672(16) 0.0334(6) Uani d U . D 1.0 . .
F F7B 0.3792(9) 0.5083(3) 0.7353(6) 0.069(3) Uani d U P D 0.59(3) D 1
F F8B 0.3391(9) 0.5821(3) 0.6871(8) 0.049(2) Uani d U P D 0.59(3) D 1
F F9B 0.4228(4) 0.5369(4) 0.6251(7) 0.056(2) Uani d U P D 0.59(3) D 1
F F7D 0.3455(8) 0.5227(6) 0.7494(4) 0.046(3) Uani d U P D 0.41(3) D 2
F F8D 0.3535(13) 0.5849(4) 0.6682(11) 0.046(3) Uani d U P D 0.41(3) D 2
F F9D 0.4310(4) 0.5174(5) 0.6600(11) 0.052(3) Uani d U P D 0.41(3) D 2
C C41B 0.36411(16) 0.53686(8) 0.40896(15) 0.0239(5) Uani d . . . 1.0 . .
H H41C 0.335529 0.517971 0.450312 0.029 Uiso calc U . R 1.0 . .
H H41D 0.426768 0.524605 0.414904 0.029 Uiso calc U . R 1.0 . .
C C42B 0.31320(16) 0.52595(9) 0.31859(15) 0.0234(5) Uani d . . . 1.0 . .
C C43B 0.24847(18) 0.45354(10) 0.23037(16) 0.0309(6) Uani d . . . 1.0 . .
C C44B 0.1611(2) 0.48004(12) 0.1936(2) 0.0451(7) Uani d . . . 1.0 . .
H H44D 0.122115 0.480225 0.235861 0.068 Uiso calc U . R 1.0 . .
H H44E 0.131089 0.46185 0.142405 0.068 Uiso calc U . R 1.0 . .
H H44F 0.173456 0.51523 0.178551 0.068 Uiso calc U . R 1.0 . .
C C45B 0.3156(2) 0.45503(12) 0.17143(19) 0.0448(7) Uani d . . . 1.0 . .
H H45D 0.325958 0.490523 0.15661 0.067 Uiso calc U . R 1.0 . .
H H45E 0.291835 0.435781 0.119434 0.067 Uiso calc U . R 1.0 . .
H H45F 0.372367 0.439757 0.200114 0.067 Uiso calc U . R 1.0 . .
C C46B 0.2314(2) 0.39921(10) 0.2562(2) 0.0452(7) Uani d . . . 1.0 . .
H H46D 0.288856 0.382466 0.278655 0.068 Uiso calc U . R 1.0 . .
H H46E 0.199822 0.380376 0.206408 0.068 Uiso calc U . R 1.0 . .
H H46F 0.194481 0.39972 0.300246 0.068 Uiso calc U . R 1.0 . .
F F1B 0.13646(10) 0.55610(5) 0.35836(9) 0.0319(3) Uani d . . . 1.0 . .
F F2B 0.04392(10) 0.57313(5) 0.44088(9) 0.0337(3) Uani d . . . 1.0 . .
F F3B 0.03157(10) 0.50294(5) 0.37090(10) 0.0393(4) Uani d . . . 1.0 . .
F F4B 0.16349(12) 0.35111(6) 0.50413(10) 0.0471(4) Uani d . . . 1.0 . .
F F5B 0.11406(12) 0.36700(6) 0.61884(12) 0.0514(5) Uani d . . . 1.0 . .
F F6B 0.25483(11) 0.35417(6) 0.62429(11) 0.0444(4) Uani d . . . 1.0 . .

loop_
_atom_site_aniso_label
_atom_site_aniso_U_11
_atom_site_aniso_U_22
_atom_site_aniso_U_33
_atom_site_aniso_U_12
_atom_site_aniso_U_13
_atom_site_aniso_U_23
S1A 0.0276(3) 0.0291(3) 0.0440(4) -0.0020(3) 0.0171(3) -0.0016(3)
B1A 0.0218(13) 0.0278(14) 0.0194(13) -0.0006(11) 0.0065(11) -0.0025(10)
N2A 0.0187(10) 0.0224(10) 0.0220(10) 0.0000(8) 0.0087(8) -0.0001(8)
N1A 0.0210(10) 0.0204(10) 0.0269(10) 0.0021(8) 0.0114(8) -0.0009(8)
O1A 0.0326(10) 0.0218(9) 0.0378(10) 0.0019(7) 0.0136(8) 0.0000(7)
O2A 0.0310(10) 0.0481(11) 0.0255(10) 0.0062(8) 0.0110(8) -0.0008(8)
O3A 0.0201(8) 0.0300(9) 0.0276(9) 0.0064(7) 0.0093(7) -0.0008(7)
C1A 0.0209(11) 0.0241(12) 0.0214(12) 0.0027(9) 0.0087(10) -0.0013(9)
C2A 0.0234(12) 0.0236(12) 0.0266(12) 0.0025(10) 0.0087(10) -0.0022(9)
C3A 0.0223(12) 0.0252(12) 0.0203(12) -0.0006(9) 0.0066(9) 0.0007(9)
C4A 0.0192(11) 0.0251(12) 0.0184(11) 0.0031(9) 0.0074(9) -0.0021(9)
C5A 0.0228(12) 0.0214(12) 0.0265(12) -0.0017(9) 0.0112(10) 0.0007(9)
C6A 0.0222(12) 0.0262(13) 0.0224(12) 0.0008(10) 0.0066(10) 0.0018(9)
C11A 0.0229(12) 0.0253(12) 0.0260(12) 0.0008(10) 0.0104(10) -0.0001(10)
C12A 0.0246(12) 0.0279(13) 0.0259(12) 0.0032(10) 0.0116(10) 0.0055(10)
C13A 0.0244(12) 0.0300(13) 0.0230(12) 0.0040(10) 0.0097(10) 0.0021(10)
C14A 0.0308(13) 0.0258(13) 0.0325(13) 0.0049(10) 0.0204(11) 0.0036(10)
C15A 0.0310(14) 0.0406(16) 0.0392(15) 0.0108(12) 0.0203(12) 0.0049(12)
C16A 0.0268(13) 0.0433(16) 0.0377(15) -0.0035(12) 0.0179(12) 0.0010(12)
C21A 0.0210(12) 0.0255(12) 0.0260(12) 0.0000(10) 0.0059(10) 0.0003(10)
C22A 0.040(6) 0.034(5) 0.047(6) 0.003(3) 0.009(4) -0.007(3)
C23A 0.033(4) 0.030(4) 0.038(5) -0.010(3) 0.016(4) -0.001(4)
C24A 0.037(4) 0.021(3) 0.037(5) -0.006(3) 0.005(4) 0.007(3)
S2A 0.0298(10) 0.0190(7) 0.0330(9) 0.0002(6) 0.0099(7) -0.0012(5)
C22C 0.049(8) 0.053(7) 0.048(7) -0.001(4) 0.013(4) 0.007(4)
C23C 0.040(5) 0.025(5) 0.032(6) 0.005(4) 0.009(4) -0.002(4)
C24C 0.035(5) 0.019(4) 0.037(5) -0.004(4) 0.000(4) -0.003(4)
S2C 0.0326(13) 0.0227(12) 0.0400(15) -0.0016(9) 0.0174(11) 0.0044(9)
C31A 0.0248(12) 0.0163(11) 0.0259(12) 0.0025(9) 0.0111(10) 0.0002(9)
C32A 0.0246(12) 0.0223(12) 0.0258(12) 0.0017(9) 0.0110(10) 0.0018(9)
C33A 0.0339(14) 0.0231(12) 0.0288(13) 0.0006(10) 0.0165(11) 0.0003(10)
C34A 0.0242(13) 0.0218(12) 0.0371(14) -0.0009(10) 0.0163(11) -0.0005(10)
C35A 0.0211(12) 0.0221(12) 0.0354(14) -0.0019(10) 0.0100(11) -0.0027(10)
C36A 0.0225(12) 0.0195(11) 0.0290(13) 0.0001(9) 0.0110(10) -0.0009(9)
C37A 0.0302(13) 0.0299(13) 0.0252(13) 0.0023(11) 0.0137(11) 0.0015(10)
C38A 0.0308(14) 0.0354(14) 0.0409(15) -0.0015(11) 0.0165(12) -0.0032(12)
F4A 0.0473(12) 0.0365(10) 0.0701(14) -0.0096(8) 0.0413(10) 0.0006(9)
F5A 0.0448(12) 0.0635(14) 0.0912(18) -0.0226(10) 0.0504(12) -0.0496(13)
F6A 0.0242(10) 0.102(2) 0.0646(14) 0.0114(10) 0.0223(9) 0.0203(13)
F4C 0.070(12) 0.080(13) 0.090(13) 0.006(9) 0.042(9) 0.010(9)
F5C 0.14(2) 0.16(2) 0.15(2) 0.001(10) 0.037(11) -0.001(10)
F6C 0.105(16) 0.104(16) 0.107(16) -0.004(10) 0.019(10) 0.000(10)
C39A 0.0223(12) 0.0298(13) 0.0298(13) 0.0000(10) 0.0078(10) 0.0005(10)
C41A 0.0248(12) 0.0221(12) 0.0276(12) 0.0047(10) 0.0120(10) -0.0022(9)
C42A 0.0240(12) 0.0217(12) 0.0281(14) 0.0016(9) 0.0114(10) 0.0000(9)
C43A 0.0182(12) 0.0308(13) 0.0350(14) 0.0061(10) 0.0053(10) -0.0006(11)
C44A 0.0295(14) 0.0355(15) 0.0452(16) 0.0014(11) 0.0023(12) -0.0014(12)
C45A 0.0252(14) 0.066(2) 0.0437(17) 0.0130(14) 0.0105(13) -0.0048(15)
C46A 0.0323(15) 0.0342(15) 0.0447(16) 0.0052(12) -0.0013(13) 0.0047(12)
F1A 0.0362(9) 0.0371(9) 0.0432(9) -0.0072(7) -0.0025(7) 0.0034(7)
F2A 0.0371(9) 0.0483(10) 0.0412(9) 0.0187(7) -0.0012(7) -0.0100(7)
F3A 0.0390(9) 0.0827(13) 0.0219(8) -0.0053(8) 0.0114(7) 0.0032(8)
F7A 0.0281(8) 0.0670(11) 0.0349(9) 0.0110(7) -0.0020(7) -0.0124(8)
F8A 0.0444(10) 0.0721(12) 0.0256(8) -0.0233(9) 0.0085(7) 0.0044(8)
F9A 0.0812(13) 0.0325(9) 0.0337(9) 0.0145(8) 0.0142(8) -0.0078(7)
B1B 0.0276(14) 0.0215(14) 0.0196(13) -0.0050(11) 0.0069(11) -0.0001(10)
N2B 0.0247(10) 0.0196(10) 0.0218(10) -0.0053(8) 0.0095(8) -0.0005(8)
N1B 0.0286(11) 0.0189(10) 0.0239(10) -0.0036(8) 0.0114(9) -0.0029(8)
O1B 0.0296(9) 0.0331(9) 0.0302(9) -0.0028(7) 0.0154(8) -0.0014(7)
O2B 0.0367(10) 0.0229(9) 0.0272(9) 0.0003(7) 0.0079(8) 0.0019(7)
O3B 0.0314(9) 0.0191(8) 0.0271(9) -0.0013(7) 0.0089(7) -0.0026(7)
S1B 0.0445(4) 0.0285(3) 0.0451(4) -0.0063(3) 0.0153(3) 0.0042(3)
C1B 0.0269(12) 0.0194(11) 0.0205(11) -0.0037(9) 0.0055(10) -0.0019(9)
C2B 0.0293(13) 0.0191(12) 0.0255(12) -0.0032(10) 0.0101(10) -0.0022(9)
C3B 0.0279(13) 0.0220(12) 0.0218(12) -0.0049(10) 0.0086(10) -0.0010(9)
C4B 0.0262(12) 0.0187(11) 0.0218(12) -0.0033(9) 0.0067(10) -0.0013(9)
C5B 0.0278(13) 0.0235(12) 0.0229(12) -0.0068(10) 0.0111(10) -0.0005(9)
C6B 0.0275(13) 0.0279(13) 0.0207(12) -0.0060(10) 0.0077(10) -0.0022(10)
C11B 0.0281(13) 0.0224(12) 0.0243(12) -0.0064(10) 0.0084(10) 0.0001(9)
C12B 0.0258(12) 0.0250(13) 0.0279(13) -0.0045(10) 0.0065(10) 0.0043(10)
C13B 0.0291(13) 0.0234(13) 0.0318(13) -0.0022(10) 0.0046(11) 0.0044(10)
C14B 0.0278(12) 0.0086(10) 0.0321(13) -0.0035(9) 0.0028(10) 0.0051(9)
C15B 0.0407(16) 0.0195(13) 0.0495(17) 0.0030(11) 0.0028(14) 0.0050(11)
C16B 0.0448(17) 0.0299(14) 0.0392(16) -0.0115(12) 0.0041(13) 0.0081(12)
C21B 0.0326(13) 0.0193(11) 0.0308(13) -0.0058(10) 0.0160(11) -0.0034(10)
C22B 0.037(3) 0.034(3) 0.030(3) -0.007(2) 0.010(2) -0.001(2)
C23B 0.040(3) 0.031(2) 0.039(3) -0.004(2) 0.017(3) -0.005(3)
C24B 0.036(3) 0.026(2) 0.050(3) -0.005(2) 0.031(2) -0.0015(19)
S2B 0.0453(7) 0.0273(5) 0.0361(7) 0.0025(4) 0.0260(6) 0.0072(4)
C22D 0.055(10) 0.047(10) 0.052(10) 0.002(6) 0.016(6) 0.000(6)
C23D 0.035(9) 0.030(8) 0.035(8) -0.008(6) 0.014(6) 0.005(5)
C24D 0.030(8) 0.031(8) 0.031(9) -0.008(6) 0.015(6) -0.002(6)
S2D 0.049(4) 0.051(4) 0.056(4) 0.001(3) 0.031(3) 0.012(3)
C31B 0.0271(12) 0.0217(12) 0.0224(12) -0.0017(10) 0.0145(10) -0.0019(9)
C32B 0.0292(13) 0.0203(11) 0.0243(12) -0.0025(10) 0.0159(10) 0.0000(9)
C33B 0.0305(13) 0.0220(12) 0.0296(13) -0.0044(10) 0.0144(11) -0.0033(10)
C34B 0.0356(14) 0.0192(12) 0.0319(13) -0.0004(10) 0.0206(11) 0.0010(10)
C35B 0.0351(14) 0.0263(13) 0.0248(13) 0.0028(11) 0.0142(11) 0.0044(10)
C36B 0.0308(13) 0.0233(12) 0.0250(12) -0.0033(10) 0.0142(10) 0.0010(9)
C37B 0.0288(13) 0.0224(12) 0.0288(13) -0.0062(10) 0.0096(11) -0.0040(10)
C38B 0.0432(16) 0.0252(13) 0.0369(15) -0.0003(11) 0.0153(13) 0.0019(11)
C39B 0.0384(15) 0.0300(14) 0.0315(14) -0.0038(11) 0.0060(12) 0.0059(11)
F7B 0.090(6) 0.050(3) 0.051(3) -0.018(3) -0.025(4) 0.024(2)
F8B 0.062(3) 0.040(3) 0.041(4) -0.007(2) 0.003(3) -0.012(2)
F9B 0.037(2) 0.069(4) 0.063(4) -0.014(2) 0.015(2) -0.009(3)
F7D 0.053(5) 0.059(5) 0.021(2) -0.024(3) -0.003(2) 0.008(3)
F8D 0.064(7) 0.023(3) 0.040(6) -0.011(3) -0.020(4) 0.004(3)
F9D 0.025(2) 0.060(5) 0.073(7) -0.002(2) 0.010(3) -0.015(5)
C41B 0.0296(13) 0.0182(11) 0.0260(12) -0.0004(10) 0.0108(10) 0.0008(9)
C42B 0.0242(12) 0.0195(12) 0.0294(13) 0.0020(9) 0.0126(10) -0.0026(10)
C43B 0.0371(15) 0.0264(13) 0.0293(13) -0.0010(11) 0.0070(11) -0.0100(10)
C44B 0.0416(17) 0.0452(17) 0.0435(17) 0.0052(13) -0.0044(14) -0.0175(14)
C45B 0.0526(18) 0.0485(18) 0.0384(16) -0.0042(14) 0.0219(14) -0.0180(13)
C46B 0.0560(19) 0.0308(15) 0.0467(17) -0.0105(13) 0.0051(15) -0.0098(13)
F1B 0.0387(8) 0.0323(8) 0.0268(7) -0.0032(6) 0.0116(6) 0.0044(6)
F2B 0.0326(8) 0.0311(8) 0.0390(8) 0.0050(6) 0.0104(7) -0.0009(6)
F3B 0.0434(9) 0.0280(8) 0.0416(9) -0.0129(7) -0.0037(7) 0.0003(7)
F4B 0.0712(12) 0.0220(8) 0.0466(10) -0.0040(8) 0.0080(9) -0.0032(7)
F5B 0.0605(11) 0.0267(8) 0.0774(13) -0.0025(8) 0.0392(10) 0.0129(8)
F6B 0.0574(11) 0.0239(8) 0.0510(10) 0.0068(7) 0.0087(8) 0.0079(7)

loop_
_atom_type_symbol
_atom_type_description
_atom_type_scat_dispersion_real
_atom_type_scat_dispersion_imag
_atom_type_scat_source
C C 0.0181 0.0091 'International Tables Vol C Tables 4.2.6.8 and 6.1.1.4'
H H 0.0000 0.0000 'International Tables Vol C Tables 4.2.6.8 and 6.1.1.4'
B B 0.0090 0.0039 'International Tables Vol C Tables 4.2.6.8 and 6.1.1.4'
F F 0.0727 0.0534 'International Tables Vol C Tables 4.2.6.8 and 6.1.1.4'
N N 0.0311 0.0180 'International Tables Vol C Tables 4.2.6.8 and 6.1.1.4'
O O 0.0492 0.0322 'International Tables Vol C Tables 4.2.6.8 and 6.1.1.4'
S S 0.3331 0.5567 'International Tables Vol C Tables 4.2.6.8 and 6.1.1.4'

loop_
_geom_angle_atom_site_label_1
_geom_angle_atom_site_label_2
_geom_angle_atom_site_label_3
_geom_angle_site_symmetry_1
_geom_angle_site_symmetry_3
_geom_angle
_geom_angle_publ_flag
C16A S1A C13A . . 91.97(12) ?
C4A B1A C3A . . 113.4(2) ?
C4A B1A C31A . . 122.8(2) ?
C3A B1A C31A . . 123.8(2) ?
C4A N2A C1A . . 123.79(19) ?
C4A N2A C5A . . 111.95(18) ?
C1A N2A C5A . . 124.26(19) ?
C6A N1A C4A . . 113.06(18) ?
C6A N1A C41A . . 120.61(19) ?
C4A N1A C41A . . 126.33(19) ?
C42A O3A C43A . . 121.18(18) ?
N2A C1A C2A . . 117.9(2) ?
N2A C1A C11A . . 118.1(2) ?
C2A C1A C11A . . 124.0(2) ?
C1A C2A C3A . . 124.8(2) ?
C1A C2A H2A . . 117.6 ?
C3A C2A H2A . . 117.6 ?
C2A C3A C21A . . 116.4(2) ?
C2A C3A B1A . . 118.6(2) ?
C21A C3A B1A . . 125.0(2) ?
N2A C4A N1A . . 105.82(19) ?
N2A C4A B1A . . 121.6(2) ?
N1A C4A B1A . . 132.6(2) ?
N2A C5A C6A . . 102.96(18) ?
N2A C5A H501 . . 111.2 ?
C6A C5A H501 . . 111.2 ?
N2A C5A H502 . . 111.2 ?
C6A C5A H502 . . 111.2 ?
H501 C5A H502 . . 109.1 ?
O1A C6A N1A . . 126.0(2) ?
O1A C6A C5A . . 127.8(2) ?
N1A C6A C5A . . 106.17(19) ?
C12A C11A C1A . . 124.4(2) ?
C12A C11A H11A . . 117.8 ?
C1A C11A H11A . . 117.8 ?
C11A C12A C13A . . 127.0(2) ?
C11A C12A H12A . . 116.5 ?
C13A C12A H12A . . 116.5 ?
C14A C13A C12A . . 125.8(2) ?
C14A C13A S1A . . 110.41(18) ?
C12A C13A S1A . . 123.74(18) ?
C13A C14A C15A . . 111.8(2) ?
C13A C14A H14A . . 124.1 ?
C15A C14A H14A . . 124.1 ?
C16A C15A C14A . . 113.4(2) ?
C16A C15A H15A . . 123.3 ?
C14A C15A H15A . . 123.3 ?
C15A C16A S1A . . 112.3(2) ?
C15A C16A H16A . . 123.8 ?
S1A C16A H16A . . 123.8 ?
C22C C21A C3A . . 128.2(7) ?
C22A C21A C3A . . 129.5(6) ?
C22C C21A S2C . . 108.0(6) ?
C3A C21A S2C . . 123.7(2) ?
C22A C21A S2A . . 109.1(6) ?
C3A C21A S2A . . 121.23(19) ?
C21A C22A C23A . . 114.1(11) ?
C21A C22A H22A . . 123.0 ?
C23A C22A H22A . . 123.0 ?
C24A C23A C22A . . 112.6(12) ?
C24A C23A H23A . . 123.7 ?
C22A C23A H23A . . 123.7 ?
C23A C24A S2A . . 111.0(10) ?
C23A C24A H24A . . 124.5 ?
S2A C24A H24A . . 124.5 ?
C21A S2A C24A . . 93.2(5) ?
C23C C22C C21A . . 115.6(12) ?
C23C C22C H22C . . 122.2 ?
C21A C22C H22C . . 122.2 ?
C24C C23C C22C . . 112.0(15) ?
C24C C23C H23C . . 124.0 ?
C22C C23C H23C . . 124.0 ?
C23C C24C S2C . . 110.6(13) ?
C23C C24C H24C . . 124.7 ?
S2C C24C H24C . . 124.7 ?
C21A S2C C24C . . 93.8(7) ?
C36A C31A C32A . . 115.3(2) ?
C36A C31A B1A . . 121.7(2) ?
C32A C31A B1A . . 123.0(2) ?
C33A C32A C31A . . 122.5(2) ?
C33A C32A C37A . . 117.1(2) ?
C31A C32A C37A . . 120.4(2) ?
C32A C33A C34A . . 119.8(2) ?
C32A C33A H33A . . 120.1 ?
C34A C33A H33A . . 120.1 ?
C35A C34A C33A . . 119.9(2) ?
C35A C34A C38A . . 120.2(2) ?
C33A C34A C38A . . 119.9(2) ?
C34A C35A C36A . . 119.6(2) ?
C34A C35A H35A . . 120.2 ?
C36A C35A H35A . . 120.2 ?
C35A C36A C31A . . 122.7(2) ?
C35A C36A C39A . . 115.9(2) ?
C31A C36A C39A . . 121.3(2) ?
F3A C37A F2A . . 106.4(2) ?
F3A C37A F1A . . 106.1(2) ?
F2A C37A F1A . . 105.4(2) ?
F3A C37A C32A . . 112.6(2) ?
F2A C37A C32A . . 113.2(2) ?
F1A C37A C32A . . 112.6(2) ?
F5A C38A F4A . . 105.9(2) ?
F6C C38A F5C . . 103.(2) ?
F5A C38A F6A . . 107.9(2) ?
F4A C38A F6A . . 104.6(2) ?
F6C C38A F4C . . 102.1(19) ?
F5C C38A F4C . . 106.(2) ?
F6C C38A C34A . . 124.2(17) ?
F5A C38A C34A . . 112.8(2) ?
F4A C38A C34A . . 112.4(2) ?
F5C C38A C34A . . 112.(2) ?
F6A C38A C34A . . 112.7(2) ?
F4C C38A C34A . . 108.6(12) ?
F8A C39A F7A . . 106.7(2) ?
F8A C39A F9A . . 106.2(2) ?
F7A C39A F9A . . 105.7(2) ?
F8A C39A C36A . . 114.7(2) ?
F7A C39A C36A . . 111.9(2) ?
F9A C39A C36A . . 111.0(2) ?
N1A C41A C42A . . 112.76(19) ?
N1A C41A H41A . . 109.0 ?
C42A C41A H41A . . 109.0 ?
N1A C41A H41B . . 109.0 ?
C42A C41A H41B . . 109.0 ?
H41A C41A H41B . . 107.8 ?
O2A C42A O3A . . 126.9(2) ?
O2A C42A C41A . . 124.8(2) ?
O3A C42A C41A . . 108.30(19) ?
O3A C43A C44A . . 110.33(19) ?
O3A C43A C45A . . 102.0(2) ?
C44A C43A C45A . . 111.3(2) ?
O3A C43A C46A . . 109.9(2) ?
C44A C43A C46A . . 111.8(2) ?
C45A C43A C46A . . 111.1(2) ?
C43A C44A H44A . . 109.5 ?
C43A C44A H44B . . 109.5 ?
H44A C44A H44B . . 109.5 ?
C43A C44A H44C . . 109.5 ?
H44A C44A H44C . . 109.5 ?
H44B C44A H44C . . 109.5 ?
C43A C45A H45A . . 109.5 ?
C43A C45A H45B . . 109.5 ?
H45A C45A H45B . . 109.5 ?
C43A C45A H45C . . 109.5 ?
H45A C45A H45C . . 109.5 ?
H45B C45A H45C . . 109.5 ?
C43A C46A H46A . . 109.5 ?
C43A C46A H46B . . 109.5 ?
H46A C46A H46B . . 109.5 ?
C43A C46A H46C . . 109.5 ?
H46A C46A H46C . . 109.5 ?
H46B C46A H46C . . 109.5 ?
C3B B1B C4B . . 112.3(2) ?
C3B B1B C31B . . 124.0(2) ?
C4B B1B C31B . . 123.7(2) ?
C4B N2B C1B . . 124.2(2) ?
C4B N2B C5B . . 111.50(18) ?
C1B N2B C5B . . 124.24(19) ?
C6B N1B C4B . . 112.98(19) ?
C6B N1B C41B . . 119.94(19) ?
C4B N1B C41B . . 126.13(19) ?
C42B O3B C43B . . 121.12(18) ?
C16B S1B C13B . . 92.89(14) ?
N2B C1B C2B . . 117.7(2) ?
N2B C1B C11B . . 117.9(2) ?
C2B C1B C11B . . 124.4(2) ?
C1B C2B C3B . . 124.0(2) ?
C1B C2B H2B . . 118.0 ?
C3B C2B H2B . . 118.0 ?
C2B C3B C21B . . 114.7(2) ?
C2B C3B B1B . . 120.1(2) ?
C21B C3B B1B . . 125.2(2) ?
N2B C4B N1B . . 106.26(19) ?
N2B C4B B1B . . 121.5(2) ?
N1B C4B B1B . . 132.2(2) ?
N2B C5B C6B . . 103.08(18) ?
N2B C5B H511 . . 111.1 ?
C6B C5B H511 . . 111.1 ?
N2B C5B H512 . . 111.1 ?
C6B C5B H512 . . 111.1 ?
H511 C5B H512 . . 109.1 ?
O1B C6B N1B . . 126.2(2) ?
O1B C6B C5B . . 127.7(2) ?
N1B C6B C5B . . 106.11(19) ?
C12B C11B C1B . . 125.1(2) ?
C12B C11B H11B . . 117.4 ?
C1B C11B H11B . . 117.4 ?
C11B C12B C13B . . 125.3(2) ?
C11B C12B H12B . . 117.4 ?
C13B C12B H12B . . 117.4 ?
C12B C13B C14B . . 125.0(2) ?
C12B C13B S1B . . 123.0(2) ?
C14B C13B S1B . . 112.00(18) ?
C13B C14B C15B . . 107.1(2) ?
C13B C14B H14B . . 126.4 ?
C15B C14B H14B . . 126.4 ?
C16B C15B C14B . . 115.5(2) ?
C16B C15B H15B . . 122.2 ?
C14B C15B H15B . . 122.2 ?
C15B C16B S1B . . 112.4(2) ?
C15B C16B H16B . . 123.8 ?
S1B C16B H16B . . 123.8 ?
C22B C21B C3B . . 128.9(4) ?
C22D C21B C3B . . 130.2(10) ?
C22B C21B S2B . . 109.1(4) ?
C3B C21B S2B . . 121.82(18) ?
C22D C21B S2D . . 109.9(10) ?
C3B C21B S2D . . 119.8(4) ?
C21B C22B C23B . . 116.4(6) ?
C21B C22B H22B . . 121.8 ?
C23B C22B H22B . . 121.8 ?
C24B C23B C22B . . 110.7(6) ?
C24B C23B H23B . . 124.7 ?
C22B C23B H23B . . 124.7 ?
C23B C24B S2B . . 112.4(5) ?
C23B C24B H24B . . 123.8 ?
S2B C24B H24B . . 123.8 ?
C21B S2B C24B . . 91.3(2) ?
C21B C22D C23D . . 116.4(17) ?
C21B C22D H22D . . 121.8 ?
C23D C22D H22D . . 121.8 ?
C24D C23D C22D . . 107.(2) ?
C24D C23D H23D . . 126.7 ?
C22D C23D H23D . . 126.7 ?
C23D C24D S2D . . 115.8(18) ?
C23D C24D H24D . . 122.1 ?
S2D C24D H24D . . 122.1 ?
C21B S2D C24D . . 88.1(10) ?
C36B C31B C32B . . 115.0(2) ?
C36B C31B B1B . . 123.3(2) ?
C32B C31B B1B . . 121.7(2) ?
C33B C32B C31B . . 122.8(2) ?
C33B C32B C37B . . 117.4(2) ?
C31B C32B C37B . . 119.8(2) ?
C34B C33B C32B . . 119.5(2) ?
C34B C33B H33B . . 120.3 ?
C32B C33B H33B . . 120.3 ?
C35B C34B C33B . . 120.1(2) ?
C35B C34B C38B . . 120.1(2) ?
C33B C34B C38B . . 119.8(2) ?
C34B C35B C36B . . 119.7(2) ?
C34B C35B H35B . . 120.1 ?
C36B C35B H35B . . 120.1 ?
C35B C36B C31B . . 122.8(2) ?
C35B C36B C39B . . 115.2(2) ?
C31B C36B C39B . . 122.0(2) ?
F2B C37B F3B . . 106.24(19) ?
F2B C37B F1B . . 106.10(19) ?
F3B C37B F1B . . 105.94(19) ?
F2B C37B C32B . . 113.12(19) ?
F3B C37B C32B . . 112.55(19) ?
F1B C37B C32B . . 112.32(19) ?
F5B C38B F6B . . 107.6(2) ?
F5B C38B F4B . . 107.1(2) ?
F6B C38B F4B . . 106.3(2) ?
F5B C38B C34B . . 112.3(2) ?
F6B C38B C34B . . 112.1(2) ?
F4B C38B C34B . . 111.2(2) ?
F7B C39B F8B . . 109.4(6) ?
F9D C39B F8D . . 108.9(8) ?
F7B C39B F9B . . 106.2(4) ?
F8B C39B F9B . . 103.9(5) ?
F9D C39B F7D . . 103.6(5) ?
F8D C39B F7D . . 102.2(7) ?
F7B C39B C36B . . 113.9(4) ?
F9D C39B C36B . . 114.9(4) ?
F8B C39B C36B . . 115.2(6) ?
F8D C39B C36B . . 116.3(8) ?
F9B C39B C36B . . 107.3(3) ?
F7D C39B C36B . . 109.4(4) ?
N1B C41B C42B . . 111.41(19) ?
N1B C41B H41C . . 109.3 ?
C42B C41B H41C . . 109.3 ?
N1B C41B H41D . . 109.3 ?
C42B C41B H41D . . 109.3 ?
H41C C41B H41D . . 108.0 ?
O2B C42B O3B . . 127.3(2) ?
O2B C42B C41B . . 124.0(2) ?
O3B C42B C41B . . 108.67(19) ?
O3B C43B C44B . . 110.5(2) ?
O3B C43B C45B . . 108.8(2) ?
C44B C43B C45B . . 112.9(2) ?
O3B C43B C46B . . 102.1(2) ?
C44B C43B C46B . . 110.7(2) ?
C45B C43B C46B . . 111.3(2) ?
C43B C44B H44D . . 109.5 ?
C43B C44B H44E . . 109.5 ?
H44D C44B H44E . . 109.5 ?
C43B C44B H44F . . 109.5 ?
H44D C44B H44F . . 109.5 ?
H44E C44B H44F . . 109.5 ?
C43B C45B H45D . . 109.5 ?
C43B C45B H45E . . 109.5 ?
H45D C45B H45E . . 109.5 ?
C43B C45B H45F . . 109.5 ?
H45D C45B H45F . . 109.5 ?
H45E C45B H45F . . 109.5 ?
C43B C46B H46D . . 109.5 ?
C43B C46B H46E . . 109.5 ?
H46D C46B H46E . . 109.5 ?
C43B C46B H46F . . 109.5 ?
H46D C46B H46F . . 109.5 ?
H46E C46B H46F . . 109.5 ?

loop_
_geom_bond_atom_site_label_1
_geom_bond_atom_site_label_2
_geom_bond_site_symmetry_2
_geom_bond_distance
_geom_bond_publ_flag
S1A C16A . 1.704(3) ?
S1A C13A . 1.729(2) ?
B1A C4A . 1.500(4) ?
B1A C3A . 1.505(4) ?
B1A C31A . 1.598(4) ?
N2A C4A . 1.366(3) ?
N2A C1A . 1.371(3) ?
N2A C5A . 1.468(3) ?
N1A C6A . 1.375(3) ?
N1A C4A . 1.411(3) ?
N1A C41A . 1.445(3) ?
O1A C6A . 1.210(3) ?
O2A C42A . 1.200(3) ?
O3A C42A . 1.338(3) ?
O3A C43A . 1.490(3) ?
C1A C2A . 1.379(3) ?
C1A C11A . 1.459(3) ?
C2A C3A . 1.404(3) ?
C2A H2A . 0.95 ?
C3A C21A . 1.471(3) ?
C5A C6A . 1.500(3) ?
C5A H501 . 0.99 ?
C5A H502 . 0.99 ?
C11A C12A . 1.341(3) ?
C11A H11A . 0.95 ?
C12A C13A . 1.439(3) ?
C12A H12A . 0.95 ?
C13A C14A . 1.394(3) ?
C14A C15A . 1.414(4) ?
C14A H14A . 0.95 ?
C15A C16A . 1.347(4) ?
C15A H15A . 0.95 ?
C16A H16A . 0.95 ?
C21A C22C . 1.386(11) ?
C21A C22A . 1.388(10) ?
C21A S2C . 1.703(5) ?
C21A S2A . 1.706(3) ?
C22A C23A . 1.394(12) ?
C22A H22A . 0.95 ?
C23A C24A . 1.358(10) ?
C23A H23A . 0.95 ?
C24A S2A . 1.712(10) ?
C24A H24A . 0.95 ?
C22C C23C . 1.385(13) ?
C22C H22C . 0.95 ?
C23C C24C . 1.366(12) ?
C23C H23C . 0.95 ?
C24C S2C . 1.711(12) ?
C24C H24C . 0.95 ?
C31A C36A . 1.411(3) ?
C31A C32A . 1.415(3) ?
C32A C33A . 1.383(3) ?
C32A C37A . 1.508(3) ?
C33A C34A . 1.391(4) ?
C33A H33A . 0.95 ?
C34A C35A . 1.383(4) ?
C34A C38A . 1.488(4) ?
C35A C36A . 1.390(3) ?
C35A H35A . 0.95 ?
C36A C39A . 1.514(3) ?
C37A F3A . 1.330(3) ?
C37A F2A . 1.336(3) ?
C37A F1A . 1.341(3) ?
C38A F6C . 1.316(15) ?
C38A F5A . 1.326(3) ?
C38A F4A . 1.334(3) ?
C38A F5C . 1.334(15) ?
C38A F6A . 1.338(3) ?
C38A F4C . 1.358(14) ?
C39A F8A . 1.315(3) ?
C39A F7A . 1.335(3) ?
C39A F9A . 1.343(3) ?
C41A C42A . 1.517(3) ?
C41A H41A . 0.99 ?
C41A H41B . 0.99 ?
C43A C44A . 1.507(4) ?
C43A C45A . 1.509(4) ?
C43A C46A . 1.510(4) ?
C44A H44A . 0.98 ?
C44A H44B . 0.98 ?
C44A H44C . 0.98 ?
C45A H45A . 0.98 ?
C45A H45B . 0.98 ?
C45A H45C . 0.98 ?
C46A H46A . 0.98 ?
C46A H46B . 0.98 ?
C46A H46C . 0.98 ?
B1B C3B . 1.501(4) ?
B1B C4B . 1.507(4) ?
B1B C31B . 1.606(3) ?
N2B C4B . 1.366(3) ?
N2B C1B . 1.371(3) ?
N2B C5B . 1.469(3) ?
N1B C6B . 1.372(3) ?
N1B C4B . 1.409(3) ?
N1B C41B . 1.447(3) ?
O1B C6B . 1.215(3) ?
O2B C42B . 1.203(3) ?
O3B C42B . 1.331(3) ?
O3B C43B . 1.486(3) ?
S1B C16B . 1.691(3) ?
S1B C13B . 1.717(3) ?
C1B C2B . 1.377(3) ?
C1B C11B . 1.460(3) ?
C2B C3B . 1.403(3) ?
C2B H2B . 0.95 ?
C3B C21B . 1.480(3) ?
C5B C6B . 1.503(3) ?
C5B H511 . 0.99 ?
C5B H512 . 0.99 ?
C11B C12B . 1.337(3) ?
C11B H11B . 0.95 ?
C12B C13B . 1.449(3) ?
C12B H12B . 0.95 ?
C13B C14B . 1.452(3) ?
C14B C15B . 1.454(3) ?
C14B H14B . 0.95 ?
C15B C16B . 1.348(4) ?
C15B H15B . 0.95 ?
C16B H16B . 0.95 ?
C21B C22B . 1.367(7) ?
C21B C22D . 1.374(14) ?
C21B S2B . 1.721(3) ?
C21B S2D . 1.730(9) ?
C22B C23B . 1.390(8) ?
C22B H22B . 0.95 ?
C23B C24B . 1.351(6) ?
C23B H23B . 0.95 ?
C24B S2B . 1.740(6) ?
C24B H24B . 0.95 ?
C22D C23D . 1.378(15) ?
C22D H22D . 0.95 ?
C23D C24D . 1.372(14) ?
C23D H23D . 0.95 ?
C24D S2D . 1.746(16) ?
C24D H24D . 0.95 ?
C31B C36B . 1.408(3) ?
C31B C32B . 1.413(3) ?
C32B C33B . 1.390(3) ?
C32B C37B . 1.499(3) ?
C33B C34B . 1.387(4) ?
C33B H33B . 0.95 ?
C34B C35B . 1.379(4) ?
C34B C38B . 1.511(3) ?
C35B C36B . 1.393(3) ?
C35B H35B . 0.95 ?
C36B C39B . 1.501(4) ?
C37B F2B . 1.336(3) ?
C37B F3B . 1.343(3) ?
C37B F1B . 1.354(3) ?
C38B F5B . 1.328(3) ?
C38B F6B . 1.332(3) ?
C38B F4B . 1.346(3) ?
C39B F7B . 1.293(6) ?
C39B F9D . 1.307(6) ?
C39B F8B . 1.314(8) ?
C39B F8D . 1.322(10) ?
C39B F9B . 1.375(6) ?
C39B F7D . 1.378(7) ?
C41B C42B . 1.529(3) ?
C41B H41C . 0.99 ?
C41B H41D . 0.99 ?
C43B C44B . 1.511(4) ?
C43B C45B . 1.514(4) ?
C43B C46B . 1.519(4) ?
C44B H44D . 0.98 ?
C44B H44E . 0.98 ?
C44B H44F . 0.98 ?
C45B H45D . 0.98 ?
C45B H45E . 0.98 ?
C45B H45F . 0.98 ?
C46B H46D . 0.98 ?
C46B H46E . 0.98 ?
C46B H46F . 0.98 ?

loop_
_geom_torsion_atom_site_label_1
_geom_torsion_atom_site_label_2
_geom_torsion_atom_site_label_3
_geom_torsion_atom_site_label_4
_geom_torsion_site_symmetry_1
_geom_torsion_site_symmetry_2
_geom_torsion_site_symmetry_3
_geom_torsion_site_symmetry_4
_geom_torsion
_geom_torsion_publ_flag
C4A N2A C1A C2A . . . . 0.5(3) ?
C5A N2A C1A C2A . . . . 179.3(2) ?
C4A N2A C1A C11A . . . . -178.1(2) ?
C5A N2A C1A C11A . . . . 0.7(3) ?
N2A C1A C2A C3A . . . . 0.0(4) ?
C11A C1A C2A C3A . . . . 178.5(2) ?
C1A C2A C3A C21A . . . . -179.2(2) ?
C1A C2A C3A B1A . . . . 0.4(4) ?
C4A B1A C3A C2A . . . . -1.1(3) ?
C31A B1A C3A C2A . . . . 176.6(2) ?
C4A B1A C3A C21A . . . . 178.5(2) ?
C31A B1A C3A C21A . . . . -3.8(4) ?
C1A N2A C4A N1A . . . . 178.30(19) ?
C5A N2A C4A N1A . . . . -0.7(2) ?
C1A N2A C4A B1A . . . . -1.4(3) ?
C5A N2A C4A B1A . . . . 179.7(2) ?
C6A N1A C4A N2A . . . . -0.9(2) ?
C41A N1A C4A N2A . . . . 178.9(2) ?
C6A N1A C4A B1A . . . . 178.7(2) ?
C41A N1A C4A B1A . . . . -1.5(4) ?
C3A B1A C4A N2A . . . . 1.6(3) ?
C31A B1A C4A N2A . . . . -176.1(2) ?
C3A B1A C4A N1A . . . . -178.0(2) ?
C31A B1A C4A N1A . . . . 4.4(4) ?
C4A N2A C5A C6A . . . . 1.8(2) ?
C1A N2A C5A C6A . . . . -177.2(2) ?
C4A N1A C6A O1A . . . . -177.9(2) ?
C41A N1A C6A O1A . . . . 2.3(4) ?
C4A N1A C6A C5A . . . . 2.0(3) ?
C41A N1A C6A C5A . . . . -177.79(19) ?
N2A C5A C6A O1A . . . . 177.7(2) ?
N2A C5A C6A N1A . . . . -2.2(2) ?
N2A C1A C11A C12A . . . . 172.6(2) ?
C2A C1A C11A C12A . . . . -5.9(4) ?
C1A C11A C12A C13A . . . . 179.8(2) ?
C11A C12A C13A C14A . . . . -177.2(3) ?
C11A C12A C13A S1A . . . . 2.3(4) ?
C16A S1A C13A C14A . . . . 1.3(2) ?
C16A S1A C13A C12A . . . . -178.3(2) ?
C12A C13A C14A C15A . . . . 178.0(2) ?
S1A C13A C14A C15A . . . . -1.6(3) ?
C13A C14A C15A C16A . . . . 1.1(3) ?
C14A C15A C16A S1A . . . . -0.1(3) ?
C13A S1A C16A C15A . . . . -0.7(2) ?
C2A C3A C21A C22C . . . . -14.1(10) ?
B1A C3A C21A C22C . . . . 166.3(9) ?
C2A C3A C21A C22A . . . . 163.3(9) ?
B1A C3A C21A C22A . . . . -16.3(9) ?
C2A C3A C21A S2C . . . . 162.6(3) ?
B1A C3A C21A S2C . . . . -17.0(4) ?
C2A C3A C21A S2A . . . . -11.3(3) ?
B1A C3A C21A S2A . . . . 169.1(2) ?
C3A C21A C22A C23A . . . . -171.9(10) ?
S2A C21A C22A C23A . . . . 3.2(15) ?
C21A C22A C23A C24A . . . . -3.(2) ?
C22A C23A C24A S2A . . . . 2.(2) ?
C22A C21A S2A C24A . . . . -1.9(9) ?
C3A C21A S2A C24A . . . . 173.7(6) ?
C23A C24A S2A C21A . . . . 0.1(13) ?
C3A C21A C22C C23C . . . . 178.2(12) ?
S2C C21A C22C C23C . . . . 1.1(18) ?
C21A C22C C23C C24C . . . . 0.(3) ?
C22C C23C C24C S2C . . . . -1.(2) ?
C22C C21A S2C C24C . . . . -1.6(11) ?
C3A C21A S2C C24C . . . . -178.9(8) ?
C23C C24C S2C C21A . . . . 1.8(17) ?
C4A B1A C31A C36A . . . . 96.8(3) ?
C3A B1A C31A C36A . . . . -80.6(3) ?
C4A B1A C31A C32A . . . . -84.7(3) ?
C3A B1A C31A C32A . . . . 97.8(3) ?
C36A C31A C32A C33A . . . . -3.0(3) ?
B1A C31A C32A C33A . . . . 178.5(2) ?
C36A C31A C32A C37A . . . . 176.8(2) ?
B1A C31A C32A C37A . . . . -1.7(3) ?
C31A C32A C33A C34A . . . . 0.4(4) ?
C37A C32A C33A C34A . . . . -179.4(2) ?
C32A C33A C34A C35A . . . . 2.8(4) ?
C32A C33A C34A C38A . . . . -179.1(2) ?
C33A C34A C35A C36A . . . . -3.2(4) ?
C38A C34A C35A C36A . . . . 178.7(2) ?
C34A C35A C36A C31A . . . . 0.4(4) ?
C34A C35A C36A C39A . . . . 176.6(2) ?
C32A C31A C36A C35A . . . . 2.6(3) ?
B1A C31A C36A C35A . . . . -178.9(2) ?
C32A C31A C36A C39A . . . . -173.4(2) ?
B1A C31A C36A C39A . . . . 5.2(3) ?
C33A C32A C37A F3A . . . . 8.3(3) ?
C31A C32A C37A F3A . . . . -171.6(2) ?
C33A C32A C37A F2A . . . . 129.0(2) ?
C31A C32A C37A F2A . . . . -50.9(3) ?
C33A C32A C37A F1A . . . . -111.7(2) ?
C31A C32A C37A F1A . . . . 68.5(3) ?
C35A C34A C38A F6C . . . . 36.(2) ?
C33A C34A C38A F6C . . . . -142.(2) ?
C35A C34A C38A F5A . . . . -145.4(3) ?
C33A C34A C38A F5A . . . . 36.5(4) ?
C35A C34A C38A F4A . . . . 94.9(3) ?
C33A C34A C38A F4A . . . . -83.2(3) ?
C35A C34A C38A F5C . . . . 160.(2) ?
C33A C34A C38A F5C . . . . -18.(2) ?
C35A C34A C38A F6A . . . . -23.0(3) ?
C33A C34A C38A F6A . . . . 158.9(2) ?
C35A C34A C38A F4C . . . . -83.6(17) ?
C33A C34A C38A F4C . . . . 98.2(17) ?
C35A C36A C39A F8A . . . . 148.2(2) ?
C31A C36A C39A F8A . . . . -35.6(3) ?
C35A C36A C39A F7A . . . . 26.4(3) ?
C31A C36A C39A F7A . . . . -157.4(2) ?
C35A C36A C39A F9A . . . . -91.5(3) ?
C31A C36A C39A F9A . . . . 84.7(3) ?
C6A N1A C41A C42A . . . . 93.3(2) ?
C4A N1A C41A C42A . . . . -86.5(3) ?
C43A O3A C42A O2A . . . . -6.4(4) ?
C43A O3A C42A C41A . . . . 173.53(19) ?
N1A C41A C42A O2A . . . . -5.5(3) ?
N1A C41A C42A O3A . . . . 174.64(18) ?
C42A O3A C43A C44A . . . . 66.4(3) ?
C42A O3A C43A C45A . . . . -175.3(2) ?
C42A O3A C43A C46A . . . . -57.4(3) ?
C4B N2B C1B C2B . . . . 3.0(3) ?
C5B N2B C1B C2B . . . . -178.1(2) ?
C4B N2B C1B C11B . . . . -178.4(2) ?
C5B N2B C1B C11B . . . . 0.6(3) ?
N2B C1B C2B C3B . . . . 1.1(4) ?
C11B C1B C2B C3B . . . . -177.4(2) ?
C1B C2B C3B C21B . . . . 177.3(2) ?
C1B C2B C3B B1B . . . . -2.7(4) ?
C4B B1B C3B C2B . . . . 0.4(3) ?
C31B B1B C3B C2B . . . . -178.3(2) ?
C4B B1B C3B C21B . . . . -179.6(2) ?
C31B B1B C3B C21B . . . . 1.7(4) ?
C1B N2B C4B N1B . . . . 176.7(2) ?
C5B N2B C4B N1B . . . . -2.3(2) ?
C1B N2B C4B B1B . . . . -5.3(3) ?
C5B N2B C4B B1B . . . . 175.6(2) ?
C6B N1B C4B N2B . . . . 0.9(3) ?
C41B N1B C4B N2B . . . . -167.8(2) ?
C6B N1B C4B B1B . . . . -176.7(2) ?
C41B N1B C4B B1B . . . . 14.6(4) ?
C3B B1B C4B N2B . . . . 3.4(3) ?
C31B B1B C4B N2B . . . . -177.9(2) ?
C3B B1B C4B N1B . . . . -179.3(2) ?
C31B B1B C4B N1B . . . . -0.6(4) ?
C4B N2B C5B C6B . . . . 2.7(2) ?
C1B N2B C5B C6B . . . . -176.3(2) ?
C4B N1B C6B O1B . . . . -179.1(2) ?
C41B N1B C6B O1B . . . . -9.6(4) ?
C4B N1B C6B C5B . . . . 0.8(3) ?
C41B N1B C6B C5B . . . . 170.28(19) ?
N2B C5B C6B O1B . . . . 177.8(2) ?
N2B C5B C6B N1B . . . . -2.0(2) ?
N2B C1B C11B C12B . . . . 172.8(2) ?
C2B C1B C11B C12B . . . . -8.6(4) ?
C1B C11B C12B C13B . . . . 175.9(2) ?
C11B C12B C13B C14B . . . . -170.1(2) ?
C11B C12B C13B S1B . . . . 9.2(4) ?
C16B S1B C13B C12B . . . . -177.4(2) ?
C16B S1B C13B C14B . . . . 2.0(2) ?
C12B C13B C14B C15B . . . . 176.6(2) ?
S1B C13B C14B C15B . . . . -2.7(3) ?
C13B C14B C15B C16B . . . . 2.4(3) ?
C14B C15B C16B S1B . . . . -1.0(3) ?
C13B S1B C16B C15B . . . . -0.6(2) ?
C2B C3B C21B C22B . . . . 41.3(5) ?
B1B C3B C21B C22B . . . . -138.7(5) ?
C2B C3B C21B C22D . . . . -142.4(18) ?
B1B C3B C21B C22D . . . . 37.5(18) ?
C2B C3B C21B S2B . . . . -133.8(2) ?
B1B C3B C21B S2B . . . . 46.2(3) ?
C2B C3B C21B S2D . . . . 40.7(6) ?
B1B C3B C21B S2D . . . . -139.3(5) ?
C3B C21B C22B C23B . . . . -177.0(6) ?
S2B C21B C22B C23B . . . . -1.4(8) ?
C21B C22B C23B C24B . . . . 1.1(12) ?
C22B C23B C24B S2B . . . . -0.2(11) ?
C22B C21B S2B C24B . . . . 1.0(5) ?
C3B C21B S2B C24B . . . . 177.0(3) ?
C23B C24B S2B C21B . . . . -0.5(7) ?
C3B C21B C22D C23D . . . . 163.(2) ?
S2D C21B C22D C23D . . . . -20.(3) ?
C21B C22D C23D C24D . . . . 19.(4) ?
C22D C23D C24D S2D . . . . -10.(5) ?
C22D C21B S2D C24D . . . . 11.(2) ?
C3B C21B S2D C24D . . . . -171.9(17) ?
C23D C24D S2D C21B . . . . 0.(4) ?
C3B B1B C31B C36B . . . . -96.3(3) ?
C4B B1B C31B C36B . . . . 85.1(3) ?
C3B B1B C31B C32B . . . . 84.3(3) ?
C4B B1B C31B C32B . . . . -94.2(3) ?
C36B C31B C32B C33B . . . . -1.6(3) ?
B1B C31B C32B C33B . . . . 177.8(2) ?
C36B C31B C32B C37B . . . . 178.8(2) ?
B1B C31B C32B C37B . . . . -1.8(3) ?
C31B C32B C33B C34B . . . . 0.6(4) ?
C37B C32B C33B C34B . . . . -179.7(2) ?
C32B C33B C34B C35B . . . . 1.0(3) ?
C32B C33B C34B C38B . . . . -179.5(2) ?
C33B C34B C35B C36B . . . . -1.4(4) ?
C38B C34B C35B C36B . . . . 179.0(2) ?
C34B C35B C36B C31B . . . . 0.4(4) ?
C34B C35B C36B C39B . . . . -177.1(2) ?
C32B C31B C36B C35B . . . . 1.1(3) ?
B1B C31B C36B C35B . . . . -178.3(2) ?
C32B C31B C36B C39B . . . . 178.4(2) ?
B1B C31B C36B C39B . . . . -1.0(4) ?
C33B C32B C37B F2B . . . . 119.4(2) ?
C31B C32B C37B F2B . . . . -60.9(3) ?
C33B C32B C37B F3B . . . . -1.1(3) ?
C31B C32B C37B F3B . . . . 178.6(2) ?
C33B C32B C37B F1B . . . . -120.5(2) ?
C31B C32B C37B F1B . . . . 59.2(3) ?
C35B C34B C38B F5B . . . . 99.9(3) ?
C33B C34B C38B F5B . . . . -79.6(3) ?
C35B C34B C38B F6B . . . . -21.3(3) ?
C33B C34B C38B F6B . . . . 159.2(2) ?
C35B C34B C38B F4B . . . . -140.1(2) ?
C33B C34B C38B F4B . . . . 40.4(3) ?
C35B C36B C39B F7B . . . . -18.0(9) ?
C31B C36B C39B F7B . . . . 164.5(9) ?
C35B C36B C39B F9D . . . . 65.5(11) ?
C31B C36B C39B F9D . . . . -112.0(11) ?
C35B C36B C39B F8B . . . . -145.6(6) ?
C31B C36B C39B F8B . . . . 36.9(7) ?
C35B C36B C39B F8D . . . . -165.6(10) ?
C31B C36B C39B F8D . . . . 16.9(11) ?
C35B C36B C39B F9B . . . . 99.2(7) ?
C31B C36B C39B F9B . . . . -78.3(7) ?
C35B C36B C39B F7D . . . . -50.5(8) ?
C31B C36B C39B F7D . . . . 132.0(8) ?
C6B N1B C41B C42B . . . . -72.8(3) ?
C4B N1B C41B C42B . . . . 95.2(3) ?
C43B O3B C42B O2B . . . . 4.5(4) ?
C43B O3B C42B C41B . . . . -173.37(19) ?
N1B C41B C42B O2B . . . . 21.4(3) ?
N1B C41B C42B O3B . . . . -160.59(19) ?
C42B O3B C43B C44B . . . . -60.0(3) ?
C42B O3B C43B C45B . . . . 64.5(3) ?
C42B O3B C43B C46B . . . . -177.8(2) ?
